data_7246686
loop_
_publ_author_name
'Vaganova, Tamara A.'
'Gatilov, Yurij V.'
'Kryuchkova, Natalia A.'
'Pishchur, Denis P.'
'Zhukovets, Anastasia A.'
'Malykhin, Evgenij V.'

_publ_section_title
;
 How does the combination of the nitro group and fluorine atoms affect the
 (co)crystallization behaviour of arylenediamines?
;
_journal_issue 22
_journal_name_full CrystEngComm
_journal_page_first 3284
_journal_page_last 3298
_journal_paper_doi 10.1039/D3CE00327B
_journal_volume 25
_journal_year 2023
_chemical_formula_moiety 'C6 H5 F2 N3 O2, C12 H24 O6'
_chemical_formula_sum 'C18 H29 F2 N3 O8'
_chemical_formula_weight 453.44
_chemical_melting_point 392.6
_chemical_name_systematic
;
2,4-difluoro-6-nitrobenzene-1,3-diamine 18-crown-6 1:1 cocrystal
;
_space_group_crystal_system triclinic
_space_group_IT_number 2
_space_group_name_Hall '-P 1'
_space_group_name_H-M_alt 'P -1'
_atom_sites_solution_hydrogens mixed
_atom_sites_solution_primary direct
_atom_sites_solution_secondary difmap
_audit_creation_method SHELXL-2018/3
_audit_update_record
;
2023-04-04 deposited with the CCDC.	2023-04-27 downloaded from the CCDC.
;
_cell_angle_alpha 79.769(3)
_cell_angle_beta 84.623(3)
_cell_angle_gamma 78.313(4)
_cell_formula_units_Z 2
_cell_length_a 7.9046(8)
_cell_length_b 9.2505(8)
_cell_length_c 15.7606(16)
_cell_measurement_reflns_used 9875
_cell_measurement_temperature 296(2)
_cell_measurement_theta_max 27.04
_cell_measurement_theta_min 2.62
_cell_volume 1108.61(19)
_computing_cell_refinement 'Bruker SAINT'
_computing_data_collection 'Bruker APEX2'
_computing_data_reduction 'Bruker SAINT'
_computing_molecular_graphics 'Bruker SHELXTL'
_computing_publication_material 'Bruker SHELXTL'
_computing_structure_refinement 'SHELXL-2018/3 (Sheldrick, 2018)'
_computing_structure_solution 'SHELXS-97 (Sheldrick 2008)'
_diffrn_ambient_temperature 296(2)
_diffrn_measured_fraction_theta_full 0.999
_diffrn_measured_fraction_theta_max 0.996
_diffrn_measurement_device_type 'Bruker APEX-II CCD'
_diffrn_measurement_method '\f and \w scans'
_diffrn_radiation_type MoK\a
_diffrn_radiation_wavelength 0.71073
_diffrn_reflns_av_R_equivalents 0.0556
_diffrn_reflns_av_unetI/netI 0.0291
_diffrn_reflns_Laue_measured_fraction_full 0.999
_diffrn_reflns_Laue_measured_fraction_max 0.996
_diffrn_reflns_limit_h_max 10
_diffrn_reflns_limit_h_min -10
_diffrn_reflns_limit_k_max 11
_diffrn_reflns_limit_k_min -11
_diffrn_reflns_limit_l_max 20
_diffrn_reflns_limit_l_min -20
_diffrn_reflns_number 29238
_diffrn_reflns_point_group_measured_fraction_full 0.999
_diffrn_reflns_point_group_measured_fraction_max 0.996
_diffrn_reflns_theta_full 25.242
_diffrn_reflns_theta_max 27.242
_diffrn_reflns_theta_min 1.315
_diffrn_source 'sealed tube'
_exptl_absorpt_coefficient_mu 0.117
_exptl_absorpt_correction_T_max 0.9281
_exptl_absorpt_correction_T_min 0.8621
_exptl_absorpt_correction_type multi-scan
_exptl_absorpt_process_details SADABS-2016/2
_exptl_crystal_colour orange
_exptl_crystal_density_diffrn 1.358
_exptl_crystal_description prism
_exptl_crystal_F_000 480
_exptl_crystal_size_max 0.680
_exptl_crystal_size_mid 0.380
_exptl_crystal_size_min 0.230
_refine_diff_density_max 0.462
_refine_diff_density_min -0.361
_refine_diff_density_rms 0.047
_refine_ls_extinction_method none
_refine_ls_goodness_of_fit_ref 1.027
_refine_ls_hydrogen_treatment mixed
_refine_ls_matrix_type full
_refine_ls_number_parameters 296
_refine_ls_number_reflns 4929
_refine_ls_number_restraints 4
_refine_ls_restrained_S_all 1.028
_refine_ls_R_factor_all 0.0820
_refine_ls_R_factor_gt 0.0636
_refine_ls_shift/su_max 0.000
_refine_ls_shift/su_mean 0.000
_refine_ls_structure_factor_coef Fsqd
_refine_ls_weighting_details 'w=1/[\s^2^(Fo^2^)+(0.0904P)^2^+0.6417P] where P=(Fo^2^+2Fc^2^)/3'
_refine_ls_weighting_scheme calc
_refine_ls_wR_factor_gt 0.1754
_refine_ls_wR_factor_ref 0.1991
_reflns_Friedel_coverage 0.000
_reflns_number_gt 3734
_reflns_number_total 4929
_reflns_threshold_expression 'I > 2\s(I)'
_cod_data_source_file d3ce00327b2.cif
_cod_data_source_block Bcr-mal151_1
_cod_depositor_comments 'Adding full bibliography for 7246683--7246691.cif.'
_cod_database_code 7246686
_shelx_shelxl_version_number 2018/3
_shelx_space_group_comment
;
The symmetry employed for this shelxl refinement is uniquely defined
by the following loop, which should always be used as a source of
symmetry information in preference to the above space-group names.
They are only intended as comments.
;
_shelx_estimated_absorpt_t_min 0.925
_shelx_estimated_absorpt_t_max 0.974

loop_
_space_group_symop_operation_xyz
'x, y, z'
'-x, -y, -z'

loop_
_atom_site_label
_atom_site_type_symbol
_atom_site_fract_x
_atom_site_fract_y
_atom_site_fract_z
_atom_site_U_iso_or_equiv
_atom_site_adp_type
_atom_site_occupancy
_atom_site_site_symmetry_order
_atom_site_calc_flag
_atom_site_refinement_flags_posn
_atom_site_refinement_flags_adp
_atom_site_refinement_flags_occupancy
_atom_site_disorder_assembly
_atom_site_disorder_group
N1 N 0.3627(3) 0.6285(2) 0.88366(13) 0.0562(5) Uani 1 1 d D . . . .
H1B H 0.438(3) 0.544(2) 0.8918(18) 0.071(8) Uiso 1 1 d D . . . .
H1A H 0.375(4) 0.687(3) 0.9191(18) 0.081(9) Uiso 1 1 d D . . . .
F1 F 0.4296(2) 0.45721(14) 0.76121(9) 0.0642(4) Uani 1 1 d . . . . .
O1 O 0.1166(4) 1.0735(2) 0.80517(16) 0.1008(8) Uani 1 1 d . . . . .
C1 C 0.2208(2) 0.8365(2) 0.77721(13) 0.0424(4) Uani 1 1 d . . . . .
C2 C 0.3120(2) 0.6893(2) 0.80347(12) 0.0393(4) Uani 1 1 d . . . . .
N2 N 0.3321(3) 0.5461(3) 0.59633(14) 0.0643(6) Uani 1 1 d D . . . .
H2A H 0.415(4) 0.470(3) 0.608(2) 0.086(10) Uiso 1 1 d D . . . .
H2B H 0.318(4) 0.584(3) 0.5439(13) 0.073(9) Uiso 1 1 d D . . . .
F2 F 0.1408(2) 0.8305(2) 0.55500(9) 0.0749(5) Uani 1 1 d . . . . .
O2 O 0.2086(3) 0.9046(2) 0.91131(14) 0.0844(7) Uani 1 1 d . . . . .
C3 C 0.3439(3) 0.5995(2) 0.73874(13) 0.0412(4) Uani 1 1 d . . . . .
N3 N 0.1814(3) 0.9434(2) 0.83443(15) 0.0591(5) Uani 1 1 d . . . . .
C4 C 0.2961(3) 0.6414(2) 0.65463(13) 0.0440(5) Uani 1 1 d . . . . .
C5 C 0.1992(3) 0.7870(3) 0.63585(13) 0.0486(5) Uani 1 1 d . . . . .
C6 C 0.1639(3) 0.8829(2) 0.69331(14) 0.0489(5) Uani 1 1 d . . . . .
H6 H 0.102034 0.979290 0.677305 0.059 Uiso 1 1 calc R U . . .
O3 O 0.4170(2) 0.69741(17) 1.06798(10) 0.0562(4) Uani 1 1 d . . . . .
O4 O 0.2315(2) 0.4753(2) 1.14221(13) 0.0728(5) Uani 1 1 d . . . . .
O5 O 0.3635(3) 0.2047(2) 1.07243(14) 0.0778(6) Uani 1 1 d . . . . .
C7 C 0.2607(4) 0.7289(3) 1.11800(17) 0.0720(8) Uani 1 1 d . . . . .
H7A H 0.202014 0.830564 1.098678 0.086 Uiso 1 1 calc R U . . .
H7B H 0.284875 0.720034 1.178117 0.086 Uiso 1 1 calc R U . . .
C8 C 0.1499(4) 0.6243(4) 1.10957(19) 0.0778(9) Uani 1 1 d . . . . .
H8A H 0.039824 0.649596 1.141412 0.093 Uiso 1 1 calc R U . . .
H8B H 0.127826 0.631739 1.049291 0.093 Uiso 1 1 calc R U . . .
C9 C 0.1295(5) 0.3695(5) 1.1397(3) 0.1093(14) Uani 1 1 d . . . . .
H9A H 0.063271 0.399646 1.088621 0.131 Uiso 1 1 calc R U . . .
H9B H 0.048059 0.367814 1.189791 0.131 Uiso 1 1 calc R U . . .
C10 C 0.2270(6) 0.2233(5) 1.1387(3) 0.1153(15) Uani 1 1 d . . . . .
H10A H 0.147603 0.158368 1.133491 0.138 Uiso 1 1 calc R U . . .
H10B H 0.277435 0.188325 1.194211 0.138 Uiso 1 1 calc R U . . .
C11 C 0.3155(4) 0.2309(3) 0.9875(2) 0.0828(9) Uani 1 1 d . . . . .
H11A H 0.258941 0.334404 0.971974 0.099 Uiso 1 1 calc R U . . .
H11B H 0.235112 0.167449 0.981375 0.099 Uiso 1 1 calc R U . . .
C12 C 0.4733(5) 0.1977(3) 0.93002(18) 0.0760(9) Uani 1 1 d . . . . .
H12A H 0.535019 0.096892 0.948929 0.091 Uiso 1 1 calc R U . . .
H12B H 0.440965 0.204061 0.871413 0.091 Uiso 1 1 calc R U . . .
O6 O 0.2986(3) 0.6823(2) 0.36908(14) 0.0764(6) Uani 1 1 d . . . . .
O7 O 0.5125(3) 0.8069(2) 0.45061(13) 0.0757(6) Uani 1 1 d . . . . .
O8 O 0.7714(3) 0.6010(2) 0.55476(13) 0.0765(6) Uani 1 1 d . . . . .
C13 C 0.2967(5) 0.8392(3) 0.35559(18) 0.0838(10) Uani 1 1 d . . . . .
H13A H 0.214510 0.885760 0.397021 0.101 Uiso 1 1 calc R U . . .
H13B H 0.260994 0.883720 0.298012 0.101 Uiso 1 1 calc R U . . .
C14 C 0.4709(5) 0.8651(3) 0.3658(2) 0.0861(10) Uani 1 1 d . . . . .
H14A H 0.554395 0.815877 0.325884 0.103 Uiso 1 1 calc R U . . .
H14B H 0.472417 0.971381 0.353871 0.103 Uiso 1 1 calc R U . . .
C15 C 0.6746(4) 0.8338(4) 0.4705(3) 0.0944(12) Uani 1 1 d . . . . .
H15A H 0.667441 0.940251 0.468541 0.113 Uiso 1 1 calc R U . . .
H15B H 0.763745 0.800531 0.427816 0.113 Uiso 1 1 calc R U . . .
C16 C 0.7212(4) 0.7537(4) 0.5570(3) 0.0878(10) Uani 1 1 d . . . . .
H16A H 0.815405 0.791071 0.575557 0.105 Uiso 1 1 calc R U . . .
H16B H 0.622786 0.770808 0.597978 0.105 Uiso 1 1 calc R U . . .
C17 C 0.8368(4) 0.5176(5) 0.6339(2) 0.0862(10) Uani 1 1 d . . . . .
H17A H 0.755972 0.542617 0.681713 0.103 Uiso 1 1 calc R U . . .
H17B H 0.946089 0.543639 0.642636 0.103 Uiso 1 1 calc R U . . .
C18 C 0.8623(4) 0.3555(4) 0.6319(2) 0.0846(10) Uani 1 1 d . . . . .
H18A H 0.933170 0.331592 0.580721 0.102 Uiso 1 1 calc R U . . .
H18B H 0.920775 0.299275 0.682307 0.102 Uiso 1 1 calc R U . . .

loop_
_atom_site_aniso_label
_atom_site_aniso_U_11
_atom_site_aniso_U_22
_atom_site_aniso_U_33
_atom_site_aniso_U_23
_atom_site_aniso_U_13
_atom_site_aniso_U_12
N1 0.0653(12) 0.0523(11) 0.0474(10) -0.0158(9) -0.0155(9) 0.0090(9)
F1 0.0902(10) 0.0419(7) 0.0525(8) -0.0117(6) -0.0110(7) 0.0128(6)
O1 0.140(2) 0.0478(11) 0.1013(17) -0.0223(10) -0.0045(15) 0.0216(12)
C1 0.0377(9) 0.0379(10) 0.0506(11) -0.0091(8) 0.0031(8) -0.0054(8)
C2 0.0353(9) 0.0404(10) 0.0422(10) -0.0080(8) -0.0022(7) -0.0063(7)
N2 0.0745(14) 0.0728(14) 0.0444(11) -0.0202(10) -0.0045(10) -0.0011(12)
F2 0.0691(9) 0.0992(12) 0.0421(7) 0.0046(7) -0.0084(6) 0.0055(8)
O2 0.1071(16) 0.0718(13) 0.0741(13) -0.0376(10) -0.0229(11) 0.0139(11)
C3 0.0431(10) 0.0351(9) 0.0430(10) -0.0051(8) -0.0013(8) -0.0034(7)
N3 0.0573(11) 0.0447(10) 0.0731(14) -0.0191(9) 0.0005(10) 0.0017(8)
C4 0.0399(10) 0.0521(12) 0.0403(10) -0.0080(8) 0.0020(8) -0.0105(8)
C5 0.0400(10) 0.0608(13) 0.0383(10) 0.0038(9) -0.0010(8) -0.0048(9)
C6 0.0413(10) 0.0432(11) 0.0522(12) 0.0046(9) 0.0050(9) 0.0008(8)
O3 0.0744(11) 0.0443(8) 0.0463(8) -0.0131(6) -0.0030(7) 0.0015(7)
O4 0.0601(10) 0.0804(13) 0.0849(13) -0.0293(10) 0.0099(9) -0.0221(9)
O5 0.0789(13) 0.0752(13) 0.0871(14) -0.0276(11) 0.0124(11) -0.0278(10)
C7 0.0860(19) 0.0646(16) 0.0530(14) -0.0148(12) 0.0029(13) 0.0159(14)
C8 0.0570(15) 0.107(2) 0.0606(16) -0.0207(15) 0.0003(12) 0.0098(15)
C9 0.081(2) 0.128(3) 0.143(3) -0.070(3) 0.044(2) -0.055(2)
C10 0.110(3) 0.093(3) 0.152(4) -0.038(2) 0.060(3) -0.056(2)
C11 0.081(2) 0.0574(16) 0.113(3) -0.0026(16) -0.0185(19) -0.0238(14)
C12 0.137(3) 0.0400(12) 0.0552(14) -0.0069(10) -0.0158(16) -0.0231(14)
O6 0.0643(11) 0.0717(12) 0.0844(13) -0.0197(10) -0.0089(9) 0.0160(9)
O7 0.0774(12) 0.0576(11) 0.0819(13) 0.0034(9) 0.0156(10) -0.0113(9)
O8 0.0692(12) 0.0887(14) 0.0776(13) -0.0337(11) -0.0027(10) -0.0121(10)
C13 0.120(3) 0.0594(16) 0.0490(14) -0.0049(11) -0.0048(15) 0.0335(17)
C14 0.120(3) 0.0485(14) 0.0745(19) -0.0009(13) 0.0253(18) -0.0019(16)
C15 0.0745(19) 0.0564(16) 0.153(4) -0.0226(19) 0.037(2) -0.0284(14)
C16 0.0698(18) 0.085(2) 0.123(3) -0.044(2) 0.0088(18) -0.0321(16)
C17 0.0642(17) 0.143(3) 0.0625(17) -0.0248(18) -0.0119(13) -0.0363(19)
C18 0.0594(16) 0.119(3) 0.0642(17) -0.0161(17) -0.0106(13) 0.0141(16)

loop_
_atom_type_symbol
_atom_type_description
_atom_type_scat_dispersion_real
_atom_type_scat_dispersion_imag
_atom_type_scat_source
C C 0.0033 0.0016 'International Tables Vol C Tables 4.2.6.8 and 6.1.1.4'
H H 0.0000 0.0000 'International Tables Vol C Tables 4.2.6.8 and 6.1.1.4'
N N 0.0061 0.0033 'International Tables Vol C Tables 4.2.6.8 and 6.1.1.4'
O O 0.0106 0.0060 'International Tables Vol C Tables 4.2.6.8 and 6.1.1.4'
F F 0.0171 0.0103 'International Tables Vol C Tables 4.2.6.8 and 6.1.1.4'

loop_
_geom_angle_atom_site_label_1
_geom_angle_atom_site_label_2
_geom_angle_atom_site_label_3
_geom_angle
_geom_angle_site_symmetry_1
_geom_angle_site_symmetry_3
_geom_angle_publ_flag
C2 N1 H1B 120.1(19) . . ?
C2 N1 H1A 119(2) . . ?
H1B N1 H1A 111(3) . . ?
C6 C1 C2 121.06(18) . . ?
C6 C1 N3 117.07(19) . . ?
C2 C1 N3 121.87(19) . . ?
N1 C2 C3 118.74(18) . . ?
N1 C2 C1 126.57(18) . . ?
C3 C2 C1 114.63(18) . . ?
C4 N2 H2A 116(2) . . ?
C4 N2 H2B 117(2) . . ?
H2A N2 H2B 118(3) . . ?
F1 C3 C4 116.84(17) . . ?
F1 C3 C2 116.67(17) . . ?
C4 C3 C2 126.48(18) . . ?
O2 N3 O1 121.5(2) . . ?
O2 N3 C1 120.00(19) . . ?
O1 N3 C1 118.5(2) . . ?
N2 C4 C3 122.3(2) . . ?
N2 C4 C5 122.9(2) . . ?
C3 C4 C5 114.67(18) . . ?
C6 C5 F2 119.9(2) . . ?
C6 C5 C4 123.28(19) . . ?
F2 C5 C4 116.8(2) . . ?
C5 C6 C1 119.75(19) . . ?
C5 C6 H6 120.1 . . ?
C1 C6 H6 120.1 . . ?
C7 O3 C12 112.0(2) . 2_667 ?
C9 O4 C8 113.2(3) . . ?
C11 O5 C10 117.2(3) . . ?
O3 C7 C8 109.7(2) . . ?
O3 C7 H7A 109.7 . . ?
C8 C7 H7A 109.7 . . ?
O3 C7 H7B 109.7 . . ?
C8 C7 H7B 109.7 . . ?
H7A C7 H7B 108.2 . . ?
O4 C8 C7 110.0(2) . . ?
O4 C8 H8A 109.7 . . ?
C7 C8 H8A 109.7 . . ?
O4 C8 H8B 109.7 . . ?
C7 C8 H8B 109.7 . . ?
H8A C8 H8B 108.2 . . ?
O4 C9 C10 113.3(3) . . ?
O4 C9 H9A 108.9 . . ?
C10 C9 H9A 108.9 . . ?
O4 C9 H9B 108.9 . . ?
C10 C9 H9B 108.9 . . ?
H9A C9 H9B 107.7 . . ?
C9 C10 O5 117.3(3) . . ?
C9 C10 H10A 108.0 . . ?
O5 C10 H10A 108.0 . . ?
C9 C10 H10B 108.0 . . ?
O5 C10 H10B 108.0 . . ?
H10A C10 H10B 107.2 . . ?
O5 C11 C12 108.7(3) . . ?
O5 C11 H11A 110.0 . . ?
C12 C11 H11A 110.0 . . ?
O5 C11 H11B 110.0 . . ?
C12 C11 H11B 110.0 . . ?
H11A C11 H11B 108.3 . . ?
O3 C12 C11 109.8(2) 2_667 . ?
O3 C12 H12A 109.7 2_667 . ?
C11 C12 H12A 109.7 . . ?
O3 C12 H12B 109.7 2_667 . ?
C11 C12 H12B 109.7 . . ?
H12A C12 H12B 108.2 . . ?
C18 O6 C13 114.6(2) 2_666 . ?
C14 O7 C15 113.2(3) . . ?
C16 O8 C17 113.0(3) . . ?
O6 C13 C14 109.5(2) . . ?
O6 C13 H13A 109.8 . . ?
C14 C13 H13A 109.8 . . ?
O6 C13 H13B 109.8 . . ?
C14 C13 H13B 109.8 . . ?
H13A C13 H13B 108.2 . . ?
O7 C14 C13 107.7(2) . . ?
O7 C14 H14A 110.2 . . ?
C13 C14 H14A 110.2 . . ?
O7 C14 H14B 110.2 . . ?
C13 C14 H14B 110.2 . . ?
H14A C14 H14B 108.5 . . ?
O7 C15 C16 110.5(2) . . ?
O7 C15 H15A 109.6 . . ?
C16 C15 H15A 109.6 . . ?
O7 C15 H15B 109.6 . . ?
C16 C15 H15B 109.6 . . ?
H15A C15 H15B 108.1 . . ?
O8 C16 C15 109.8(3) . . ?
O8 C16 H16A 109.7 . . ?
C15 C16 H16A 109.7 . . ?
O8 C16 H16B 109.7 . . ?
C15 C16 H16B 109.7 . . ?
H16A C16 H16B 108.2 . . ?
O8 C17 C18 110.1(2) . . ?
O8 C17 H17A 109.6 . . ?
C18 C17 H17A 109.6 . . ?
O8 C17 H17B 109.6 . . ?
C18 C17 H17B 109.6 . . ?
H17A C17 H17B 108.2 . . ?
O6 C18 C17 108.5(2) 2_666 . ?
O6 C18 H18A 110.0 2_666 . ?
C17 C18 H18A 110.0 . . ?
O6 C18 H18B 110.0 2_666 . ?
C17 C18 H18B 110.0 . . ?
H18A C18 H18B 108.4 . . ?

loop_
_geom_bond_atom_site_label_1
_geom_bond_atom_site_label_2
_geom_bond_distance
_geom_bond_site_symmetry_2
_geom_bond_publ_flag
N1 C2 1.351(3) . ?
N1 H1B 0.883(17) . ?
N1 H1A 0.870(18) . ?
F1 C3 1.354(2) . ?
O1 N3 1.233(3) . ?
C1 C6 1.402(3) . ?
C1 C2 1.416(3) . ?
C1 N3 1.424(3) . ?
C2 C3 1.401(3) . ?
N2 C4 1.356(3) . ?
N2 H2A 0.865(18) . ?
N2 H2B 0.846(17) . ?
F2 C5 1.361(2) . ?
O2 N3 1.227(3) . ?
C3 C4 1.379(3) . ?
C4 C5 1.404(3) . ?
C5 C6 1.350(3) . ?
C6 H6 0.9300 . ?
O3 C7 1.409(3) . ?
O3 C12 1.432(3) 2_667 ?
O4 C9 1.397(4) . ?
O4 C8 1.425(4) . ?
O5 C11 1.391(4) . ?
O5 C10 1.436(4) . ?
C7 C8 1.460(5) . ?
C7 H7A 0.9700 . ?
C7 H7B 0.9700 . ?
C8 H8A 0.9700 . ?
C8 H8B 0.9700 . ?
C9 C10 1.417(6) . ?
C9 H9A 0.9700 . ?
C9 H9B 0.9700 . ?
C10 H10A 0.9700 . ?
C10 H10B 0.9700 . ?
C11 C12 1.484(5) . ?
C11 H11A 0.9700 . ?
C11 H11B 0.9700 . ?
C12 H12A 0.9700 . ?
C12 H12B 0.9700 . ?
O6 C18 1.387(4) 2_666 ?
O6 C13 1.427(4) . ?
O7 C14 1.393(4) . ?
O7 C15 1.426(4) . ?
O8 C16 1.394(4) . ?
O8 C17 1.427(4) . ?
C13 C14 1.473(5) . ?
C13 H13A 0.9700 . ?
C13 H13B 0.9700 . ?
C14 H14A 0.9700 . ?
C14 H14B 0.9700 . ?
C15 C16 1.471(6) . ?
C15 H15A 0.9700 . ?
C15 H15B 0.9700 . ?
C16 H16A 0.9700 . ?
C16 H16B 0.9700 . ?
C17 C18 1.478(5) . ?
C17 H17A 0.9700 . ?
C17 H17B 0.9700 . ?
C18 H18A 0.9700 . ?
C18 H18B 0.9700 . ?

loop_
_geom_torsion_atom_site_label_1
_geom_torsion_atom_site_label_2
_geom_torsion_atom_site_label_3
_geom_torsion_atom_site_label_4
_geom_torsion
_geom_torsion_site_symmetry_1
_geom_torsion_site_symmetry_2
_geom_torsion_site_symmetry_3
_geom_torsion_site_symmetry_4
_geom_torsion_publ_flag
C6 C1 C2 N1 -175.1(2) . . . . ?
N3 C1 C2 N1 4.4(3) . . . . ?
C6 C1 C2 C3 2.1(3) . . . . ?
N3 C1 C2 C3 -178.47(18) . . . . ?
N1 C2 C3 F1 -2.0(3) . . . . ?
C1 C2 C3 F1 -179.41(17) . . . . ?
N1 C2 C3 C4 177.6(2) . . . . ?
C1 C2 C3 C4 0.2(3) . . . . ?
C6 C1 N3 O2 171.0(2) . . . . ?
C2 C1 N3 O2 -8.5(3) . . . . ?
C6 C1 N3 O1 -7.4(3) . . . . ?
C2 C1 N3 O1 173.1(2) . . . . ?
F1 C3 C4 N2 -0.1(3) . . . . ?
C2 C3 C4 N2 -179.7(2) . . . . ?
F1 C3 C4 C5 176.57(18) . . . . ?
C2 C3 C4 C5 -3.1(3) . . . . ?
N2 C4 C5 C6 -179.5(2) . . . . ?
C3 C4 C5 C6 3.9(3) . . . . ?
N2 C4 C5 F2 0.1(3) . . . . ?
C3 C4 C5 F2 -176.47(18) . . . . ?
F2 C5 C6 C1 178.50(18) . . . . ?
C4 C5 C6 C1 -1.9(3) . . . . ?
C2 C1 C6 C5 -1.3(3) . . . . ?
N3 C1 C6 C5 179.2(2) . . . . ?
C12 O3 C7 C8 176.7(2) 2_667 . . . ?
C9 O4 C8 C7 177.4(2) . . . . ?
O3 C7 C8 O4 62.5(3) . . . . ?
C8 O4 C9 C10 156.5(4) . . . . ?
O4 C9 C10 O5 -54.4(6) . . . . ?
C11 O5 C10 C9 -65.6(5) . . . . ?
C10 O5 C11 C12 -176.9(2) . . . . ?
O5 C11 C12 O3 -66.0(3) . . . 2_667 ?
C18 O6 C13 C14 174.9(2) 2_666 . . . ?
C15 O7 C14 C13 -176.1(2) . . . . ?
O6 C13 C14 O7 -62.7(3) . . . . ?
C14 O7 C15 C16 -172.8(3) . . . . ?
C17 O8 C16 C15 173.5(2) . . . . ?
O7 C15 C16 O8 73.1(3) . . . . ?
C16 O8 C17 C18 171.4(3) . . . . ?
O8 C17 C18 O6 -67.1(3) . . . 2_666 ?
